data_7039291
loop_
_publ_author_name
'Guo, Sheng-Ping'
'Chi, Yang'
'Liu, Bin-Wen'
'Guo, Guo-Cong'

_publ_section_title
;
 Synthesis, crystal structure and second-order nonlinear optical property
 of a novel pentanary selenide (K3I)[InB12(InSe4)3].
;
_journal_issue 25
_journal_name_full 'Dalton transactions (Cambridge, England : 2003)'
_journal_page_first 10459
_journal_page_last 10465
_journal_paper_doi 10.1039/c6dt01602b
_journal_volume 45
_journal_year 2016
_chemical_formula_moiety (K3I)In4(B12Se12)
_chemical_formula_sum 'B12 I In4 K3 Se12'
_chemical_formula_weight 1780.72
_chemical_name_common (K3I)In4(B12Se12)
_chemical_name_systematic
; 
 ? 
;
_space_group_IT_number 182
_symmetry_cell_setting hexagonal
_symmetry_space_group_name_Hall 'P 6c 2c'
_symmetry_space_group_name_H-M 'P 63 2 2'
_atom_sites_solution_primary direct
_atom_sites_solution_secondary difmap
_audit_creation_method SHELXL-97
_cell_angle_alpha 90.00
_cell_angle_beta 90.00
_cell_angle_gamma 120.00
_cell_formula_units_Z 2
_cell_length_a 13.896(5)
_cell_length_b 13.896(5)
_cell_length_c 9.687(6)
_cell_measurement_reflns_used 10430
_cell_measurement_temperature 293(2)
_cell_measurement_theta_max 25.50
_cell_measurement_theta_min 2.70
_cell_volume 1619.9(13)
_computing_cell_refinement 'CrystalClear (Rigaku Corp., 2002)'
_computing_data_collection 'CrystalClear (Rigaku Corp., 2002)'
_computing_data_reduction 'CrystalClear (Rigaku Corp., 2002)'
_computing_publication_material 'Siemens SHELXTL^TM^ 5'
_computing_structure_refinement 'SHELXL-97 (Sheldrick, 1997)'
_computing_structure_solution 'SHELXS-97 (Sheldrick, 1990)'
_diffrn_ambient_temperature 293(2)
_diffrn_measured_fraction_theta_full 0.989
_diffrn_measured_fraction_theta_max 0.989
_diffrn_measurement_device_type 'Rigaku Mercury CCD'
_diffrn_measurement_method \w
_diffrn_radiation_monochromator graphite
_diffrn_radiation_source 'rotating-anode generator'
_diffrn_radiation_type MoK\a
_diffrn_radiation_wavelength 0.71073
_diffrn_reflns_av_R_equivalents 0.1354
_diffrn_reflns_av_sigmaI/netI 0.0651
_diffrn_reflns_limit_h_max 16
_diffrn_reflns_limit_h_min -14
_diffrn_reflns_limit_k_max 16
_diffrn_reflns_limit_k_min -16
_diffrn_reflns_limit_l_max 11
_diffrn_reflns_limit_l_min -11
_diffrn_reflns_number 10403
_diffrn_reflns_theta_full 25.50
_diffrn_reflns_theta_max 25.50
_diffrn_reflns_theta_min 2.70
_exptl_absorpt_coefficient_mu 17.630
_exptl_absorpt_correction_T_max 1.0000
_exptl_absorpt_correction_T_min 0.3033
_exptl_absorpt_correction_type multi-scan
_exptl_absorpt_process_details 'Sphere (Rigaku CrystalClear)'
_exptl_crystal_colour yellow
_exptl_crystal_density_diffrn 3.651
_exptl_crystal_density_method 'not measured'
_exptl_crystal_description prism
_exptl_crystal_F_000 1548
_exptl_crystal_size_max 0.20
_exptl_crystal_size_mid 0.10
_exptl_crystal_size_min 0.06
_refine_diff_density_max 3.891
_refine_diff_density_min -2.118
_refine_diff_density_rms 0.331
_refine_ls_abs_structure_details 'Flack H D (1983), Acta Cryst. A39, 876-881'
_refine_ls_abs_structure_Flack 0.01(6)
_refine_ls_extinction_method none
_refine_ls_goodness_of_fit_ref 0.977
_refine_ls_matrix_type full
_refine_ls_number_parameters 54
_refine_ls_number_reflns 1013
_refine_ls_number_restraints 1
_refine_ls_restrained_S_all 0.976
_refine_ls_R_factor_all 0.0732
_refine_ls_R_factor_gt 0.0668
_refine_ls_shift/su_max 0.077
_refine_ls_shift/su_mean 0.004
_refine_ls_structure_factor_coef Fsqd
_refine_ls_weighting_details 'calc w=1/[\s^2^(Fo^2^)+(0.1399P)^2^+0.0000P] where P=(Fo^2^+2Fc^2^)/3'
_refine_ls_weighting_scheme calc
_refine_ls_wR_factor_gt 0.1841
_refine_ls_wR_factor_ref 0.1903
_reflns_number_gt 820
_reflns_number_total 1013
_reflns_threshold_expression >2sigma(I)
_cod_data_source_file c6dt01602b2.cif
_cod_data_source_block 182
_cod_depositor_comments
;
The following automatic conversions were performed:

'_exptl_absorpt_correction_type' value 'Multi-scan' changed to
'multi-scan' according to
/usr/data/users/saulius/crontab/automatic-downloads/rss-feeds/RSC/lib/dictionaries/cif_core.dic
dictionary named 'cif_core.dic' version 2.4.2 from 2011-04-26.

Automatic conversion script
Id: cif_fix_values 4268 2015-11-12 08:31:59Z antanas 

 Adding full bibliography for 7039291.cif.
;
_cod_original_sg_symbol_H-M P6(3)22
_cod_database_code 7039291

loop_
_symmetry_equiv_pos_as_xyz
'x, y, z'
'-y, x-y, z'
'-x+y, -x, z'
'-x, -y, z+1/2'
'y, -x+y, z+1/2'
'x-y, x, z+1/2'
'y, x, -z'
'x-y, -y, -z'
'-x, -x+y, -z'
'-y, -x, -z+1/2'
'-x+y, y, -z+1/2'
'x, x-y, -z+1/2'

loop_
_atom_site_label
_atom_site_type_symbol
_atom_site_fract_x
_atom_site_fract_y
_atom_site_fract_z
_atom_site_U_iso_or_equiv
_atom_site_adp_type
_atom_site_occupancy
_atom_site_symmetry_multiplicity
_atom_site_calc_flag
_atom_site_refinement_flags
In1 In 0.3333 0.6667 0.2500 0.0395(8) Uani 1 6 d S
In2 In 0.0000 0.52979(13) 0.5000 0.0462(6) Uani 1 2 d S
Se1 Se 0.17373(15) 0.50541(14) 0.43588(16) 0.0370(5) Uani 1 1 d .
Se2 Se 0.06973(14) 0.67654(16) 0.69289(19) 0.0446(6) Uani 1 1 d .
B1 B 0.2097(15) 0.6657(18) 0.7158(17) 0.039(5) Uani 1 1 d .
B2 B 0.2560(14) 0.5888(15) 0.6099(18) 0.031(4) Uani 1 1 d .
K1 K 0.0000 0.2020(13) 0.5000 0.198(7) Uani 1 2 d S
I1A I 0.0000 0.0000 0.7500 0.286(9) Uani 0.679(4) 6 d SP
I1B I 0.0000 0.0000 0.606(7) 0.286(9) Uani 0.1603(19) 3 d SP

loop_
_atom_site_aniso_label
_atom_site_aniso_U_11
_atom_site_aniso_U_22
_atom_site_aniso_U_33
_atom_site_aniso_U_23
_atom_site_aniso_U_13
_atom_site_aniso_U_12
In1 0.0421(11) 0.0421(11) 0.0343(14) 0.000 0.000 0.0211(5)
In2 0.0356(10) 0.0466(9) 0.0526(11) -0.0034(5) -0.0069(10) 0.0178(5)
Se1 0.0363(10) 0.0370(10) 0.0347(9) -0.0026(7) -0.0025(8) 0.0162(7)
Se2 0.0368(10) 0.0544(11) 0.0468(11) -0.0024(9) -0.0019(8) 0.0258(9)
B1 0.020(8) 0.065(13) 0.033(10) -0.017(10) 0.000(8) 0.021(9)
B2 0.028(8) 0.044(11) 0.030(8) -0.009(7) -0.004(6) 0.025(8)
K1 0.29(2) 0.146(8) 0.208(15) 0.022(8) 0.043(16) 0.144(11)
I1A 0.334(14) 0.334(14) 0.190(14) 0.000 0.000 0.167(7)
I1B 0.334(14) 0.334(14) 0.190(14) 0.000 0.000 0.167(7)

loop_
_atom_type_symbol
_atom_type_description
_atom_type_scat_dispersion_real
_atom_type_scat_dispersion_imag
_atom_type_scat_source
B B 0.0013 0.0007 'International Tables Vol C Tables 4.2.6.8 and 6.1.1.4'
K K 0.2009 0.2494 'International Tables Vol C Tables 4.2.6.8 and 6.1.1.4'
Se Se -0.0929 2.2259 'International Tables Vol C Tables 4.2.6.8 and 6.1.1.4'
In In -0.7276 1.3100 'International Tables Vol C Tables 4.2.6.8 and 6.1.1.4'
I I -0.4742 1.8119 'International Tables Vol C Tables 4.2.6.8 and 6.1.1.4'

loop_
_geom_angle_atom_site_label_1
_geom_angle_atom_site_label_2
_geom_angle_atom_site_label_3
_geom_angle
_geom_angle_site_symmetry_1
_geom_angle_site_symmetry_3
Se1 In1 Se1 94.75(7) 3_565 12_565
Se1 In1 Se1 95.83(8) 3_565 10_665
Se1 In1 Se1 84.71(6) 12_565 10_665
Se1 In1 Se1 84.71(6) 3_565 .
Se1 In1 Se1 95.83(8) 12_565 .
Se1 In1 Se1 179.20(7) 10_665 .
Se1 In1 Se1 84.71(6) 3_565 2_665
Se1 In1 Se1 179.20(7) 12_565 2_665
Se1 In1 Se1 94.75(7) 10_665 2_665
Se1 In1 Se1 84.71(6) . 2_665
Se1 In1 Se1 179.20(7) 3_565 11
Se1 In1 Se1 84.71(6) 12_565 11
Se1 In1 Se1 84.71(6) 10_665 11
Se1 In1 Se1 94.75(7) . 11
Se1 In1 Se1 95.83(8) 2_665 11
Se2 In2 Se2 105.60(11) . 9_556
Se2 In2 Se1 115.85(6) . 9_556
Se2 In2 Se1 105.26(5) 9_556 9_556
Se2 In2 Se1 105.26(5) . .
Se2 In2 Se1 115.85(6) 9_556 .
Se1 In2 Se1 109.34(9) 9_556 .
B2 Se1 In2 91.2(5) . .
B2 Se1 In1 94.6(5) . .
In2 Se1 In1 116.21(7) . .
B2 Se1 K1 111.6(5) . .
In2 Se1 K1 89.39(17) . .
In1 Se1 K1 143.31(13) . .
B1 Se2 In2 90.9(5) . .
B1 Se2 K1 114.5(5) . 4_565
In2 Se2 K1 147.92(9) . 4_565
B2 B1 B1 60.2(11) 12_566 12_566
B2 B1 B2 107.9(13) 12_566 .
B1 B1 B2 59.5(11) 12_566 .
B2 B1 B2 107.4(12) 12_566 3_565
B1 B1 B2 109.0(11) 12_566 3_565
B2 B1 B2 61.9(12) . 3_565
B2 B1 B1 59.6(10) 12_566 10_666
B1 B1 B1 107.7(10) 12_566 10_666
B2 B1 B1 108.1(11) . 10_666
B2 B1 B1 58.8(12) 3_565 10_666
B2 B1 Se2 116.7(10) 12_566 .
B1 B1 Se2 123.6(6) 12_566 .
B2 B1 Se2 127.9(11) . .
B2 B1 Se2 122.8(12) 3_565 .
B1 B1 Se2 116.8(6) 10_666 .
B1 B2 B1 60.2(14) 12_566 .
B1 B2 B1 61.6(13) 12_566 2_665
B1 B2 B1 109.3(14) . 2_665
B1 B2 B2 107.3(9) 12_566 3_565
B1 B2 B2 59.1(12) . 3_565
B1 B2 B2 107.5(10) 2_665 3_565
B1 B2 B2 108.0(8) 12_566 2_665
B1 B2 B2 107.6(10) . 2_665
B1 B2 B2 59.0(11) 2_665 2_665
B2 B2 B2 60.000(7) 3_565 2_665
B1 B2 Se1 125.1(11) 12_566 .
B1 B2 Se1 122.6(11) . .
B1 B2 Se1 122.2(11) 2_665 .
B2 B2 Se1 119.3(8) 3_565 .
B2 B2 Se1 119.1(7) 2_665 .
I1B K1 I1B 40(2) 7_556 .
I1B K1 I1A 20.7(12) 7_556 4_554
I1B K1 I1A 60.9(12) . 4_554
I1B K1 I1A 60.9(12) 7_556 .
I1B K1 I1A 20.7(12) . .
I1A K1 I1A 81.6(4) 4_554 .
I1B K1 Se1 134.7(7) 7_556 .
I1B K1 Se1 144.9(3) . .
I1A K1 Se1 120.26(4) 4_554 .
I1A K1 Se1 136.24(4) . .
I1B K1 Se1 144.9(3) 7_556 9_556
I1B K1 Se1 134.7(7) . 9_556
I1A K1 Se1 136.24(4) 4_554 9_556
I1A K1 Se1 120.26(4) . 9_556
Se1 K1 Se1 71.9(3) . 9_556
I1B K1 Se2 144.2(11) 7_556 12_566
I1B K1 Se2 105.6(11) . 12_566
I1A K1 Se2 161.8(3) 4_554 12_566
I1A K1 Se2 85.47(7) . 12_566
Se1 K1 Se2 62.7(2) . 12_566
Se1 K1 Se2 61.8(2) 9_556 12_566
I1B K1 Se2 105.6(11) 7_556 4_564
I1B K1 Se2 144.2(11) . 4_564
I1A K1 Se2 85.47(7) 4_554 4_564
I1A K1 Se2 161.8(3) . 4_564
Se1 K1 Se2 61.8(2) . 4_564
Se1 K1 Se2 62.7(2) 9_556 4_564
Se2 K1 Se2 109.8(5) 12_566 4_564
I1B K1 K1 35.6(6) 7_556 2
I1B K1 K1 35.6(6) . 2
I1A K1 K1 49.02(14) 4_554 2
I1A K1 K1 49.02(14) . 2
Se1 K1 K1 169.26(11) . 2
Se1 K1 K1 114.83(16) 9_556 2
Se2 K1 K1 127.52(18) 12_566 2
Se2 K1 K1 112.76(19) 4_564 2
I1B K1 K1 35.6(6) 7_556 3
I1B K1 K1 35.6(6) . 3
I1A K1 K1 49.02(14) 4_554 3
I1A K1 K1 49.02(14) . 3
Se1 K1 K1 114.83(16) . 3
Se1 K1 K1 169.26(11) 9_556 3
Se2 K1 K1 112.76(19) 12_566 3
Se2 K1 K1 127.52(18) 4_564 3
K1 K1 K1 60.0 2 3
I1B I1A I1B 180.000(11) 10_556 .
I1B I1A K1 49.22(19) 10_556 5
I1B I1A K1 130.78(19) . 5
I1B I1A K1 130.78(19) 10_556 2
I1B I1A K1 49.22(19) . 2
K1 I1A K1 180.000(1) 5 2
I1B I1A K1 130.78(18) 10_556 3
I1B I1A K1 49.22(18) . 3
K1 I1A K1 98.0(3) 5 3
K1 I1A K1 82.0(3) 2 3
I1B I1A K1 130.78(18) 10_556 .
I1B I1A K1 49.22(18) . .
K1 I1A K1 98.0(3) 5 .
K1 I1A K1 82.0(3) 2 .
K1 I1A K1 82.0(3) 3 .
I1B I1A K1 49.22(18) 10_556 4
I1B I1A K1 130.78(18) . 4
K1 I1A K1 82.0(3) 5 4
K1 I1A K1 98.0(3) 2 4
K1 I1A K1 98.0(3) 3 4
K1 I1A K1 180.000(1) . 4
I1B I1A K1 49.22(18) 10_556 6
I1B I1A K1 130.78(18) . 6
K1 I1A K1 82.0(3) 5 6
K1 I1A K1 98.0(3) 2 6
K1 I1A K1 180.0(4) 3 6
K1 I1A K1 98.0(3) . 6
K1 I1A K1 82.0(3) 4 6
I1A I1B I1B 180.000(18) . 7_556
I1A I1B K1 110.1(12) . 2
I1B I1B K1 69.9(12) 7_556 2
I1A I1B K1 110.1(12) . 3
I1B I1B K1 69.9(12) 7_556 3
K1 I1B K1 108.8(12) 2 3
I1A I1B K1 110.1(12) . .
I1B I1B K1 69.9(12) 7_556 .
K1 I1B K1 108.8(12) 2 .
K1 I1B K1 108.8(12) 3 .

loop_
_geom_bond_atom_site_label_1
_geom_bond_atom_site_label_2
_geom_bond_distance
_geom_bond_site_symmetry_2
In1 Se1 2.8657(19) 3_565
In1 Se1 2.8657(19) 12_565
In1 Se1 2.8657(19) 10_665
In1 Se1 2.8657(19) .
In1 Se1 2.8657(19) 2_665
In1 Se1 2.8657(19) 11
In2 Se2 2.571(2) .
In2 Se2 2.571(2) 9_556
In2 Se1 2.673(2) 9_556
In2 Se1 2.673(2) .
Se1 B2 2.041(17) .
Se1 K1 3.716(15) .
Se2 B1 2.037(18) .
Se2 K1 3.778(10) 4_565
B1 B2 1.80(2) 12_566
B1 B1 1.82(4) 12_566
B1 B2 1.82(2) .
B1 B2 1.82(3) 3_565
B1 B1 1.85(4) 10_666
B2 B1 1.80(2) 12_566
B2 B1 1.82(3) 2_665
B2 B2 1.87(3) 3_565
B2 B2 1.87(3) 2_665
K1 I1B 2.99(3) 7_556
K1 I1B 2.99(3) .
K1 I1A 3.707(14) 4_554
K1 I1A 3.707(14) .
K1 Se1 3.716(15) 9_556
K1 Se2 3.778(10) 12_566
K1 Se2 3.778(10) 4_564
K1 K1 4.86(3) 2
K1 K1 4.86(3) 3
I1A I1B 1.39(6) 10_556
I1A I1B 1.39(6) .
I1A K1 3.707(14) 5
I1A K1 3.707(14) 2
I1A K1 3.707(14) 3
I1A K1 3.707(14) 4
I1A K1 3.707(14) 6
I1B I1B 2.06(13) 7_556
I1B K1 2.99(3) 2
I1B K1 2.99(3) 3
